data_4336790
loop_
_publ_author_name
'Arumugam Thangavel'
'Marika Wieliczko'
'John Bacsa'
'Christopher C. Scarborough'

_publ_contact_author_address
; 
Department of Chemistry
Emory University
Atlanta, GA 30322, USA
;
_publ_contact_author_email scarborough@emory.edu
_publ_contact_author_name 'Scarborough, Christopher C.'
_publ_section_title
;
 1,4,7-Triazacyclononane Ligands Bearing Tertiary Alkyl Nitrogen
 Substituents
;
_journal_name_full 'Inorganic Chemistry'
_journal_page_first 13282
_journal_page_last 13287
_journal_paper_doi 10.1021/ic402626p
_journal_volume 52
_journal_year 2013
_chemical_formula_moiety 'C38 H60 Cu N4, 1(F6 P), 3(C H2 Cl2)'
_chemical_formula_sum 'C41 H66 Cl6 Cu F6 N4 P'
_chemical_formula_weight 1036.18
_chemical_name_systematic
;
 ?
;
_space_group_crystal_system monoclinic
_space_group_IT_number 14
_space_group_name_Hall '-P 2ybc'
_space_group_name_H-M_alt 'P 1 21/c 1'
_symmetry_space_group_name_Hall '-P 2ybc'
_symmetry_space_group_name_H-M 'P 1 21/c 1'
_atom_sites_solution_hydrogens mixed
_atom_sites_solution_primary iterative
_audit_creation_date 2013-06-11
_audit_creation_method
;
  Olex2 1.2-beta
  (compiled Apr 23 2013 17:59:47, GUI svn.r4466)
;
_audit_update_record
;
2013-06-12 # Formatted by publCIF
;
_cell_angle_alpha 90
_cell_angle_beta 91.378(2)
_cell_angle_gamma 90
_cell_formula_units_Z 4
_cell_length_a 14.6639(17)
_cell_length_b 15.5299(17)
_cell_length_c 20.376(2)
_cell_measurement_reflns_used 6532
_cell_measurement_temperature 173(2)
_cell_measurement_theta_max 24.595
_cell_measurement_theta_min 2.462
_cell_volume 4638.9(9)
_computing_data_reduction 'SAINT v8.27A (Bruker, 2012)'
_computing_molecular_graphics
;
O. V. Dolomanov, L. J. Bourhis, R. J. Gildea, J. A. K. Howard and H. Puschmann,
OLEX2: a complete structure solution, refinement and analysis program.
J. Appl. Cryst. (2009). 42, 339-341.
;
_computing_publication_material
;
O. V. Dolomanov, L. J. Bourhis, R. J. Gildea, J. A. K. Howard and H. Puschmann,
OLEX2: a complete structure solution, refinement and analysis program.
J. Appl. Cryst. (2009). 42, 339-341.
;
_computing_structure_refinement
;
SHELXL, G.M. Sheldrick, Acta Cryst.
(2008). A64, 112-122
;
_computing_structure_solution 'SUPERFLIP, J. Appl. Cryst. (2007) 40, 786-790'
_diffrn_ambient_temperature 173.15
_diffrn_measured_fraction_theta_full 0.942
_diffrn_measured_fraction_theta_max 0.978
_diffrn_measurement_device_type 'Bruker APEX-II CCD'
_diffrn_measurement_method '\f and \w scans'
_diffrn_radiation_monochromator graphite
_diffrn_radiation_type MoK\a
_diffrn_radiation_wavelength 0.71073
_diffrn_reflns_av_R_equivalents 0.0322
_diffrn_reflns_av_unetI/netI 0.0378
_diffrn_reflns_Laue_measured_fraction_full 0.942
_diffrn_reflns_Laue_measured_fraction_max 0.978
_diffrn_reflns_limit_h_max 17
_diffrn_reflns_limit_h_min -17
_diffrn_reflns_limit_k_max 17
_diffrn_reflns_limit_k_min -18
_diffrn_reflns_limit_l_max 20
_diffrn_reflns_limit_l_min -24
_diffrn_reflns_number 21798
_diffrn_reflns_point_group_measured_fraction_full 0.942
_diffrn_reflns_point_group_measured_fraction_max 0.978
_diffrn_reflns_theta_full 25.242
_diffrn_reflns_theta_max 24.915
_diffrn_reflns_theta_min 1.910
_diffrn_standards_number 0
_exptl_absorpt_coefficient_mu 0.910
_exptl_absorpt_correction_T_max 0.7451
_exptl_absorpt_correction_T_min 0.5566
_exptl_absorpt_correction_type multi-scan
_exptl_absorpt_process_details
;
SADABS-2012/1 (Bruker,2012) was used for absorption correction.
wR2(int) was 0.0583 before and 0.0418 after correction.
The Ratio of minimum to maximum transmission is 0.7470.
The \l/2 correction factor is 0.0015.
;
_exptl_crystal_colour colourless
_exptl_crystal_density_diffrn 1.484
_exptl_crystal_description prism
_exptl_crystal_F_000 2160
_exptl_crystal_size_max 0.317
_exptl_crystal_size_mid 0.299
_exptl_crystal_size_min 0.291
_platon_squeeze_details
;
TITL CF solution in P21/c
CELL   14.6639   15.5299   20.3760     90.00     91.38     90.00
SPGR P21/c
C101 0.720 0.763 0.765 !      17.16 eA-3
C102 0.874 0.510 0.146 !      14.59 eA-3
C103 0.090 0.214 0.205 !      12.47 eA-3
C104 0.937 0.155 0.602 !      11.92 eA-3
C105 0.544 0.558 0.218 !      11.30 eA-3
C106 0.611 0.507 0.094 !       7.14 eA-3
C107 0.107 0.586 0.833 !       3.46 eA-3
C108 0.364 0.051 0.326 !       2.88 eA-3
C109 0.811 0.818 0.801 !       2.87 eA-3
C110 0.146 0.563 0.879 !       2.26 eA-3
Q111 0.170 0.871 0.100 !       1.28 eA-3
Q112 0.843 0.474 0.342 !       1.17 eA-3
Q113 0.722 0.416 0.283 !       1.05 eA-3
Q114 0.263 0.659 0.714 !       1.03 eA-3
C115 0.707 0.842 0.750 !       0.99 eA-3
C116 0.765 0.027 0.627 !       0.97 eA-3
Q117 0.283 0.681 0.658 !       0.93 eA-3
Q118 0.765 0.496 0.396 !       0.91 eA-3
Q119 0.702 0.478 0.316 !       0.91 eA-3
Q120 0.314 0.865 0.124 !       0.81 eA-3
Q121 0.138 0.851 0.188 !       0.78 eA-3
C122 0.662 0.788 0.798 !       0.73 eA-3
Q123 0.799 0.010 0.777 !       0.70 eA-3
C124 0.863 0.771 0.263 !       0.68 eA-3
C125 0.106 0.675 0.841 !       0.67 eA-3
Q126 0.709 0.032 0.157 !       0.65 eA-3
C127 0.338 0.270 0.204 !       0.61 eA-3
C128 0.782 0.766 0.233 !       0.56 eA-3
Q129 0.170 0.667 0.636 !       0.56 eA-3
Q130 0.701 0.020 0.188 !       0.54 eA-3
Q131 0.248 0.576 0.654 !       0.54 eA-3
Q132 0.889 0.019 0.122 !       0.53 eA-3
C133 0.868 0.320 0.120 !       0.53 eA-3
Q134 0.873 0.137 0.697 !       0.53 eA-3
Q135 0.282 0.433 0.538 !       0.53 eA-3
Q136 0.751 0.346 0.408 !       0.52 eA-3
Q137 0.480 0.923 0.748 !       0.52 eA-3
Q138 0.824 0.906 0.063 !       0.52 eA-3
Q139 0.251 0.602 0.122 !       0.50 eA-3
C140 0.153 0.260 0.170 !       0.50 eA-3
C141 0.468 0.549 0.232 !       0.50 eA-3
;
_refine_diff_density_max 0.660
_refine_diff_density_min -0.419
_refine_diff_density_rms 0.062
_refine_ls_extinction_method none
_refine_ls_goodness_of_fit_ref 1.028
_refine_ls_hydrogen_treatment mixed
_refine_ls_matrix_type full
_refine_ls_number_parameters 789
_refine_ls_number_reflns 7930
_refine_ls_number_restraints 812
_refine_ls_restrained_S_all 1.050
_refine_ls_R_factor_all 0.0650
_refine_ls_R_factor_gt 0.0481
_refine_ls_shift/su_max 0.001
_refine_ls_shift/su_mean 0.000
_refine_ls_structure_factor_coef Fsqd
_refine_ls_weighting_details 'w=1/[\s^2^(Fo^2^)+(0.0664P)^2^+4.6838P] where P=(Fo^2^+2Fc^2^)/3'
_refine_ls_weighting_scheme calc
_refine_ls_wR_factor_gt 0.1234
_refine_ls_wR_factor_ref 0.1331
_reflns_Friedel_coverage 0.000
_reflns_number_gt 6121
_reflns_number_total 7930
_reflns_threshold_expression 'I > 2\s(I)'
_cod_data_source_file ic402626p_si_002_09.cif
_cod_data_source_block at-2-77
_cod_database_code 4336790
_olex2_refinement_description
;
1. Fixed Uiso
 At 1.5 times of:
  All C(H,H,H) groups
2. Restrained distances
 C16-H16A = C16-H16B = C14-H14B = C14-H14A
 0.995 with sigma of 0.005
 C20-H20 = C19-H19A = C19-H19B
 0.995 with sigma of 0.005
 C2-H2B = C2-H2A = C3-H3
 0.995 with sigma of 0.005
 C7-H7B = C7-H7A = C8-H8
 0.995 with sigma of 0.005
 C6-H6A = C6-H6B
 0.995 with sigma of 0.005
 C4-H4B = C4-H4A = C5-H5 = C10-H10A = C10-H10B
 0.995 with sigma of 0.005
 C28-H28A = C28-H28B
 0.995 with sigma of 0.005
 C33-H33A = C33-H33B
 0.995 with sigma of 0.005
 C34-H34B = C34-H34A
 0.995 with sigma of 0.005
 F1B-F4B
 2.246 with sigma of 0.02
 F1B-F5B
 2.246 with sigma of 0.005
 F4B-F6B
 2.246 with sigma of 0.02
 F1B-F4B
 2.246 with sigma of 0.005
 F1A-F3A
 2.246 with sigma of 0.005
 F3A-F4A
 2.246 with sigma of 0.005
 F5A-F2A
 2.246 with sigma of 0.005
 F5A-F1A
 2.246 with sigma of 0.005
 F4A-F5A
 2.246 with sigma of 0.005
 F6A-F2A
 2.246 with sigma of 0.005
 F3A-F6A
 2.246 with sigma of 0.005
 F6C-F3C
 2.246 with sigma of 0.005
 F3C-F1C
 2.246 with sigma of 0.005
 F4C-F1C
 2.246 with sigma of 0.005
 P1C-F6C
 1.583 with sigma of 0.005
 C11-H11B \\sim C11-H11A \\sim C12-H12B \\sim C12-H12A
 with sigma of 0.005
 C24-H24B \\sim C24-H24A \\sim C23-H23B \\sim C23-H23A
 with sigma of 0.005
 C26-H26B \\sim C26-H26A \\sim C27-H27
 with sigma of 0.005
 C30-H30A \\sim C30-H30B \\sim C29-H29
 with sigma of 0.005
 C36-H36B \\sim C36-H36A
 with sigma of 0.005
 C15-H15 \\sim C21-H21A \\sim C21-H21B
 with sigma of 0.005
 C22-H22A \\sim C22-H22B
 with sigma of 0.005
 F3B-F1B \\sim F4B-F1B \\sim F2B-F1B \\sim F5B-F1B \\sim F5B-F2B \\sim F3B-F2B 
\\sim F6B-F2B \\sim F4B-F3B
 \\sim F6B-F3B \\sim F5B-F4B \\sim F6B-F4B \\sim F6B-F5B
 with sigma of 0.005
 F2A-F1A \\sim F5A-F1A \\sim F3A-F1A \\sim F4A-F1A \\sim F5A-F2A \\sim F3A-F2A 
\\sim F6A-F2A \\sim F4A-F3A
 \\sim F6A-F3A \\sim F5A-F4A \\sim F6A-F4A \\sim F6A-F5A
 with sigma of 0.005
 F2C-F1C \\sim F3C-F1C \\sim F4C-F1C \\sim F5C-F1C \\sim F3C-F2C \\sim F5C-F2C 
\\sim F6C-F2C \\sim F4C-F3C
 \\sim F6C-F3C \\sim F6C-F4C \\sim F5C-F4C \\sim F6C-F5C
 with sigma of 0.005
 P1A-F1A \\sim P1A-F2A \\sim P1A-F3A \\sim P1A-F4A \\sim P1A-F5A \\sim P1A-F6A 
\\sim P1B-F1B \\sim P1B-F2B
 \\sim P1B-F3B \\sim P1B-F4B \\sim P1B-F5B \\sim P1B-F6B \\sim P1C-F1C 
\\sim P1C-F2C \\sim P1C-F3C \\sim P1C-F4C \\sim P1C-F5C \\sim P1C-F6C
 with sigma of 0.005
3. Uiso/Uaniso restraints and constraints
F1A \\sim F2A \\sim F3A \\sim F4A \\sim F5A \\sim F6A \\sim F1B \\sim F2B 
\\sim F3B \\sim F4B \\sim F5B \\sim F6B \\sim F1C \\sim F2C \\sim F3C 
\\sim F4C \\sim F5C \\sim F6C: within 1.7A with sigma of 0.004 and sigma for 
terminal atoms of 0.006
Uiso(H16B) = Uiso(H16A) = Uiso(H14B) = Uiso(H14A)
Uiso(H12B) = Uiso(H12A) = Uiso(H11A) = Uiso(H11B)
Uiso(H23B) = Uiso(H23A) = Uiso(H24B) = Uiso(H24A)
Uiso(H17) = Uiso(H18B) = Uiso(H18A)
Uiso(H26A) = Uiso(H26B) = Uiso(H27)
Uiso(H30A) = Uiso(H30B) = Uiso(H29)
Uiso(H6A) = Uiso(H6B)
Uiso(H4B) = Uiso(H4A) = Uiso(H5) = Uiso(H10A) = Uiso(H10B)
4. Same fragment restrains
{P1A, F1A, F2A, F3A, F4A, F5A, F6A}
as
{P1B, F1B, F2B, F3B, F4B, F5B, F6B}
5. others
 1*[Sof(P1A)+Sof(F1A)+Sof(F2A)+Sof(F3A)+Sof(F4A)+Sof(F5A)+Sof(F6A)]+1*
 [Sof(P1B)+Sof(F1B)+Sof(F2B)+Sof(F3B)+Sof(F4B)+Sof(F5B)+Sof(F6B)]+1*[Sof(P1C)+
 Sof(F1C)+Sof(F2C)+Sof(F3C)+Sof(F4C)+Sof(F5C)+Sof(F6C)]=1 with esd of 0.01
 Sof(P1A)=Sof(F1A)=Sof(F2A)=Sof(F3A)=Sof(F4A)=Sof(F5A)=Sof(F6A)=FVAR(1)
 Sof(P1B)=Sof(F1B)=Sof(F2B)=Sof(F3B)=Sof(F4B)=Sof(F5B)=Sof(F6B)=FVAR(2)
 Sof(P1C)=Sof(F1C)=Sof(F2C)=Sof(F3C)=Sof(F4C)=Sof(F5C)=Sof(F6C)=FVAR(3)
6.a Idealised Me refined as rotating group:
 C38(H38A,H38B,H38C)
;
_shelx_space_group_comment
;
The symmetry employed for this shelxl refinement is uniquely defined
by the following loop, which should always be used as a source of
symmetry information in preference to the above space-group names.
They are only intended as comments.
;
_shelxl_version_number 2013-4

loop_
_space_group_symop_operation_xyz
'x, y, z'
'-x, y+1/2, -z+1/2'
'-x, -y, -z'
'x, -y-1/2, z-1/2'

loop_
_atom_site_label
_atom_site_type_symbol
_atom_site_fract_x
_atom_site_fract_y
_atom_site_fract_z
_atom_site_U_iso_or_equiv
_atom_site_adp_type
_atom_site_occupancy
_atom_site_site_symmetry_order
_atom_site_calc_flag
_atom_site_refinement_flags_posn
_atom_site_refinement_flags_adp
_atom_site_refinement_flags_occupancy
_atom_site_disorder_assembly
_atom_site_disorder_group
C9 C 0.2154(3) 0.4547(2) 0.17926(17) 0.0383(8) Uani 1 1 d . . . . .
C12 C 0.0705(2) 0.5277(2) 0.34993(17) 0.0338(7) Uani 1 1 d D . . . .
C10 C 0.1309(3) 0.5842(2) 0.13852(17) 0.0438(8) Uani 1 1 d D . . . .
C14 C 0.2250(2) 0.3771(2) 0.45336(18) 0.0393(8) Uani 1 1 d D . . . .
C27 C 0.5380(2) 0.6704(3) 0.3866(2) 0.0504(10) Uani 1 1 d D . . . .
C3 C 0.3259(3) 0.5771(3) 0.10713(19) 0.0525(10) Uani 1 1 d D . . . .
C11 C 0.0887(2) 0.5280(2) 0.27736(17) 0.0347(7) Uani 1 1 d D . . . .
C25 C 0.3685(2) 0.6670(2) 0.40453(16) 0.0328(7) Uani 1 1 d . . . . .
C2 C 0.2935(2) 0.5962(2) 0.17706(17) 0.0409(8) Uani 1 1 d D . . . .
C23 C 0.1682(2) 0.5609(2) 0.44544(16) 0.0333(7) Uani 1 1 d D . . . .
C35 C 0.2527(2) 0.6973(2) 0.31543(17) 0.0337(7) Uani 1 1 d . . . . .
C37 C 0.4263(2) 0.3960(2) 0.31110(17) 0.0434(8) Uani 1 1 d . . . . .
C13 C 0.13669(19) 0.40723(19) 0.41787(15) 0.0294(7) Uani 1 1 d . . . . .
C19 C 0.1169(2) 0.3458(2) 0.36055(17) 0.0390(8) Uani 1 1 d D . . . .
C24 C 0.2006(2) 0.6475(2) 0.42172(16) 0.0339(7) Uani 1 1 d D . . . .
C36 C 0.1716(2) 0.6635(2) 0.27515(16) 0.0329(7) Uani 1 1 d D . . . .
C26 C 0.4441(2) 0.6508(2) 0.35515(18) 0.0404(8) Uani 1 1 d D . . . .
C1 C 0.2023(2) 0.5520(2) 0.18941(15) 0.0355(7) Uani 1 1 d . . . . .
C17 C 0.0489(2) 0.3072(2) 0.49056(18) 0.0434(9) Uani 1 1 d . . . . .
C30 C 0.3733(3) 0.7623(2) 0.42570(19) 0.0441(8) Uani 1 1 d D . . . .
C16 C 0.1370(3) 0.2797(3) 0.52552(19) 0.0483(9) Uani 1 1 d D . . . .
C15 C 0.2151(2) 0.2838(2) 0.47732(19) 0.0447(9) Uani 1 1 d D . . . .
C18 C 0.0584(2) 0.4003(2) 0.46686(18) 0.0377(8) Uani 1 1 d . . . . .
C8 C 0.2476(3) 0.4366(2) 0.11051(18) 0.0444(8) Uani 1 1 d D . . . .
C31 C 0.3866(2) 0.6094(2) 0.46416(18) 0.0392(8) Uani 1 1 d . . . . .
C20 C 0.1077(3) 0.2530(2) 0.38484(18) 0.0469(9) Uani 1 1 d D . . . .
C32 C 0.4809(3) 0.6297(3) 0.4951(2) 0.0516(10) Uani 1 1 d . . . . .
C33 C 0.5545(3) 0.6126(3) 0.4454(2) 0.0568(11) Uani 1 1 d D . . . .
C21 C 0.1958(3) 0.2250(2) 0.4195(2) 0.0495(9) Uani 1 1 d D . . . .
C22 C 0.0293(3) 0.2483(3) 0.4327(2) 0.0516(10) Uani 1 1 d D . . . .
C7 C 0.3386(3) 0.4809(3) 0.0989(2) 0.0558(10) Uani 1 1 d D . . . .
C5 C 0.1634(3) 0.5654(3) 0.06896(18) 0.0523(10) Uani 1 1 d D . . . .
C6 C 0.1757(3) 0.4687(3) 0.05969(18) 0.0516(10) Uani 1 1 d D . . . .
C28 C 0.5409(3) 0.7653(3) 0.4078(2) 0.0570(11) Uani 1 1 d D . . . .
C29 C 0.4673(3) 0.7816(2) 0.4576(2) 0.0522(10) Uani 1 1 d D . . . .
C4 C 0.2533(4) 0.6111(3) 0.05787(19) 0.0619(12) Uani 1 1 d D . . . .
C34 C 0.4837(3) 0.7234(3) 0.5171(2) 0.0589(11) Uani 1 1 d D . . . .
C38 C 0.5040(3) 0.3386(3) 0.2985(2) 0.0772(15) Uani 1 1 d . . . . .
H38A H 0.5034 0.3226 0.2520 0.116 Uiso 1 1 calc R U . . .
H38B H 0.4991 0.2866 0.3254 0.116 Uiso 1 1 calc R U . . .
H38C H 0.5611 0.3685 0.3097 0.116 Uiso 1 1 calc R U . . .
N3 N 0.27623(16) 0.64333(16) 0.37391(12) 0.0285(5) Uani 1 1 d . . . . .
N2 N 0.14949(16) 0.49749(16) 0.39149(12) 0.0295(6) Uani 1 1 d . . . . .
N1 N 0.17635(17) 0.56945(16) 0.25970(12) 0.0307(6) Uani 1 1 d . . . . .
N4 N 0.36645(17) 0.43966(17) 0.31992(13) 0.0330(6) Uani 1 1 d . . . . .
Cu1 Cu 0.26799(2) 0.51501(2) 0.33298(2) 0.02941(11) Uani 1 1 d . . . . .
H31A H 0.337(2) 0.620(2) 0.4953(15) 0.030(8) Uiso 1 1 d . . . . .
H31B H 0.386(2) 0.550(2) 0.4494(15) 0.028(8) Uiso 1 1 d . . . . .
H32 H 0.491(2) 0.594(2) 0.5328(17) 0.036(9) Uiso 1 1 d . . . . .
H14A H 0.2777(15) 0.379(2) 0.4236(13) 0.043(5) Uiso 1 1 d D . . . .
H14B H 0.238(2) 0.4147(18) 0.4919(11) 0.043(5) Uiso 1 1 d D . . . .
H16A H 0.148(2) 0.3194(18) 0.5632(11) 0.043(5) Uiso 1 1 d D . . . .
H16B H 0.133(2) 0.2194(8) 0.5415(16) 0.043(5) Uiso 1 1 d D . . . .
H12A H 0.052(2) 0.5847(12) 0.3624(15) 0.031(4) Uiso 1 1 d D . . . .
H12B H 0.0177(15) 0.4920(17) 0.3558(15) 0.031(4) Uiso 1 1 d D . . . .
H11A H 0.0371(15) 0.5555(18) 0.2564(14) 0.031(4) Uiso 1 1 d D . . . .
H11B H 0.086(2) 0.4701(12) 0.2606(15) 0.031(4) Uiso 1 1 d D . . . .
H24A H 0.2164(19) 0.6786(18) 0.4602(10) 0.027(4) Uiso 1 1 d D . . . .
H23A H 0.2132(16) 0.5324(18) 0.4713(13) 0.027(4) Uiso 1 1 d D . . . .
H24B H 0.1533(16) 0.6795(17) 0.4011(13) 0.027(4) Uiso 1 1 d D . . . .
H23B H 0.1143(14) 0.5691(19) 0.4691(13) 0.027(4) Uiso 1 1 d D . . . .
H35A H 0.238(2) 0.753(2) 0.3295(16) 0.034(9) Uiso 1 1 d . . . . .
H35B H 0.305(2) 0.6998(19) 0.2870(15) 0.027(8) Uiso 1 1 d . . . . .
H36A H 0.1127(17) 0.676(2) 0.2956(14) 0.034(8) Uiso 1 1 d D . . . .
H19A H 0.1661(15) 0.348(2) 0.3279(11) 0.034(8) Uiso 1 1 d D . . . .
H19B H 0.0604(14) 0.363(2) 0.3358(15) 0.048(10) Uiso 1 1 d D . . . .
H20 H 0.092(2) 0.2148(19) 0.3470(12) 0.053(11) Uiso 1 1 d D . . . .
H18A H 0.072(2) 0.437(2) 0.5058(17) 0.039(5) Uiso 1 1 d . . . . .
H18B H 0.004(2) 0.420(2) 0.4450(16) 0.039(5) Uiso 1 1 d . . . . .
H17 H 0.001(2) 0.304(2) 0.5202(17) 0.039(5) Uiso 1 1 d . . . . .
H26A H 0.442(2) 0.5921(14) 0.3399(16) 0.041(5) Uiso 1 1 d D . . . .
H27 H 0.5832(19) 0.663(2) 0.3536(14) 0.041(5) Uiso 1 1 d D . . . .
H26B H 0.434(2) 0.6870(19) 0.3173(13) 0.041(5) Uiso 1 1 d D . . . .
H30A H 0.362(2) 0.801(2) 0.3898(13) 0.043(6) Uiso 1 1 d D . . . .
H30B H 0.3252(19) 0.779(2) 0.4536(14) 0.043(6) Uiso 1 1 d D . . . .
H29 H 0.469(2) 0.8402(14) 0.4719(16) 0.043(6) Uiso 1 1 d D . . . .
H2A H 0.3439(16) 0.579(2) 0.2075(13) 0.043(10) Uiso 1 1 d D . . . .
H2B H 0.289(2) 0.6592(5) 0.1851(14) 0.028(8) Uiso 1 1 d D . . . .
H3 H 0.3865(12) 0.605(2) 0.1035(18) 0.056(11) Uiso 1 1 d D . . . .
H8 H 0.256(2) 0.3734(5) 0.1056(16) 0.043(9) Uiso 1 1 d D . . . .
H7A H 0.357(2) 0.468(2) 0.0531(7) 0.054(11) Uiso 1 1 d D . . . .
H7B H 0.3872(19) 0.460(2) 0.1297(15) 0.059(12) Uiso 1 1 d D . . . .
H9A H 0.151(2) 0.420(2) 0.1858(15) 0.035(8) Uiso 1 1 d . . . . .
H9B H 0.255(2) 0.434(2) 0.2122(17) 0.041(9) Uiso 1 1 d . . . . .
H6A H 0.198(2) 0.450(2) 0.0162(9) 0.051(7) Uiso 1 1 d D . . . .
H6B H 0.1154(12) 0.441(2) 0.0667(18) 0.051(7) Uiso 1 1 d D . . . .
H10A H 0.123(2) 0.6469(6) 0.1468(17) 0.047(4) Uiso 1 1 d D . . . .
H10B H 0.0712(12) 0.556(2) 0.1459(17) 0.047(4) Uiso 1 1 d D . . . .
H5 H 0.1164(17) 0.587(2) 0.0370(13) 0.047(4) Uiso 1 1 d D . . . .
H4A H 0.277(2) 0.598(2) 0.0137(8) 0.047(4) Uiso 1 1 d D . . . .
H4B H 0.244(2) 0.6738(6) 0.0648(17) 0.047(4) Uiso 1 1 d D . . . .
H36B H 0.172(2) 0.7000(19) 0.2355(13) 0.036(9) Uiso 1 1 d D . . . .
H21A H 0.189(2) 0.1668(14) 0.4337(15) 0.036(9) Uiso 1 1 d D . . . .
H15 H 0.2731(17) 0.271(2) 0.4973(17) 0.053(11) Uiso 1 1 d D . . . .
H21B H 0.2465(18) 0.227(2) 0.3911(15) 0.043(10) Uiso 1 1 d D . . . .
H22A H 0.023(2) 0.1951(19) 0.4478(17) 0.050(11) Uiso 1 1 d D . . . .
H22B H -0.021(2) 0.264(3) 0.411(2) 0.081(15) Uiso 1 1 d D . . . .
H28A H 0.530(2) 0.8020(19) 0.3685(11) 0.050(10) Uiso 1 1 d D . . . .
H28B H 0.5994(14) 0.781(2) 0.4304(17) 0.061(12) Uiso 1 1 d D . . . .
H33A H 0.6139(13) 0.625(2) 0.4679(16) 0.058(11) Uiso 1 1 d D . . . .
H33B H 0.556(3) 0.5505(7) 0.4338(18) 0.053(11) Uiso 1 1 d D . . . .
H34A H 0.5435(12) 0.737(2) 0.5388(16) 0.049(10) Uiso 1 1 d D . . . .
H34B H 0.4380(17) 0.737(2) 0.5508(12) 0.038(9) Uiso 1 1 d D . . . .
P1A P 0.2235(4) 0.5895(3) 0.6616(2) 0.054(3) Uani 0.274(4) 1 d D U P A 1
F1A F 0.1410(5) 0.6554(5) 0.6681(4) 0.072(2) Uani 0.274(4) 1 d D U P A 1
F2A F 0.2741(6) 0.6556(5) 0.6156(4) 0.0816(16) Uani 0.274(4) 1 d D U P A 1
F3A F 0.2719(5) 0.6320(5) 0.7243(3) 0.0636(18) Uani 0.274(4) 1 d D U P A 1
F4A F 0.1724(6) 0.5237(4) 0.7077(4) 0.0770(18) Uani 0.274(4) 1 d D U P A 1
F5A F 0.1742(6) 0.5478(6) 0.5992(3) 0.0827(18) Uani 0.274(4) 1 d D U P A 1
F6A F 0.3056(5) 0.5240(5) 0.6558(4) 0.085(2) Uani 0.274(4) 1 d D U P A 1
P1B P 0.22465(18) 0.59002(18) 0.65414(15) 0.0400(12) Uani 0.523(4) 1 d D U P B 2
F1B F 0.2709(3) 0.6674(2) 0.6937(2) 0.0712(13) Uani 0.523(4) 1 d D U P B 2
F2B F 0.2069(4) 0.6517(3) 0.59295(18) 0.0767(13) Uani 0.523(4) 1 d D U P B 2
F3B F 0.1283(2) 0.6175(3) 0.6823(2) 0.0756(14) Uani 0.523(4) 1 d D U P B 2
F4B F 0.2414(4) 0.5290(3) 0.71557(18) 0.0801(13) Uani 0.523(4) 1 d D U P B 2
F5B F 0.3202(3) 0.5643(3) 0.6263(2) 0.0814(15) Uani 0.523(4) 1 d D U P B 2
F6B F 0.1771(3) 0.5131(2) 0.6156(2) 0.0815(15) Uani 0.523(4) 1 d D U P B 2
P1C P 0.2221(5) 0.5983(4) 0.6580(3) 0.058(3) Uani 0.200(3) 1 d D U P C 3
F1C F 0.2827(7) 0.6821(5) 0.6490(6) 0.075(2) Uani 0.200(3) 1 d D U P C 3
F2C F 0.1736(7) 0.6156(8) 0.5888(4) 0.0786(18) Uani 0.200(3) 1 d D U P C 3
F3C F 0.1465(6) 0.6549(7) 0.6924(5) 0.065(2) Uani 0.200(3) 1 d D U P C 3
F4C F 0.2703(7) 0.5815(8) 0.7273(4) 0.071(2) Uani 0.200(3) 1 d D U P C 3
F5C F 0.2973(7) 0.5421(7) 0.6236(6) 0.084(2) Uani 0.200(3) 1 d D U P C 3
F6C F 0.1610(7) 0.5152(5) 0.6672(7) 0.0811(17) Uani 0.200(3) 1 d D U P C 3

loop_
_atom_site_aniso_label
_atom_site_aniso_U_11
_atom_site_aniso_U_22
_atom_site_aniso_U_33
_atom_site_aniso_U_23
_atom_site_aniso_U_13
_atom_site_aniso_U_12
C9 0.047(2) 0.0318(19) 0.0358(19) 0.0026(15) -0.0016(16) 0.0002(15)
C12 0.0222(14) 0.0329(19) 0.046(2) 0.0055(15) 0.0005(13) 0.0001(13)
C10 0.053(2) 0.039(2) 0.0392(19) 0.0034(16) -0.0058(16) 0.0097(17)
C14 0.0301(16) 0.041(2) 0.047(2) 0.0115(16) -0.0021(14) -0.0037(14)
C27 0.0357(19) 0.053(2) 0.063(3) -0.0005(19) 0.0054(17) -0.0151(17)
C3 0.063(2) 0.051(2) 0.045(2) -0.0018(18) 0.0194(19) -0.0085(19)
C11 0.0268(15) 0.0366(19) 0.0404(19) 0.0014(15) -0.0042(13) 0.0010(14)
C25 0.0300(16) 0.0300(18) 0.0385(18) 0.0002(14) 0.0032(13) -0.0044(13)
C2 0.048(2) 0.034(2) 0.041(2) -0.0011(16) 0.0102(16) -0.0014(16)
C23 0.0346(17) 0.0344(19) 0.0314(17) -0.0026(14) 0.0105(13) -0.0007(14)
C35 0.0366(18) 0.0228(18) 0.0419(19) 0.0033(14) 0.0042(15) 0.0021(13)
C37 0.0366(18) 0.055(2) 0.039(2) -0.0072(17) -0.0003(15) 0.0054(17)
C13 0.0274(15) 0.0291(17) 0.0318(17) 0.0034(13) 0.0007(12) -0.0025(12)
C19 0.0437(19) 0.0361(19) 0.0372(19) 0.0009(15) 0.0003(15) 0.0007(15)
C24 0.0325(16) 0.0341(19) 0.0354(18) -0.0040(14) 0.0067(14) 0.0003(14)
C36 0.0361(17) 0.0274(18) 0.0351(18) 0.0013(14) 0.0009(14) 0.0033(13)
C26 0.0349(18) 0.040(2) 0.047(2) 0.0005(16) 0.0050(15) -0.0069(15)
C1 0.0435(18) 0.0312(18) 0.0318(17) 0.0009(14) 0.0019(14) 0.0056(14)
C17 0.0385(19) 0.042(2) 0.050(2) 0.0107(17) 0.0137(16) -0.0071(15)
C30 0.050(2) 0.030(2) 0.053(2) -0.0034(16) 0.0013(17) -0.0077(16)
C16 0.060(2) 0.042(2) 0.043(2) 0.0097(17) -0.0007(17) -0.0099(18)
C15 0.0335(18) 0.046(2) 0.054(2) 0.0175(18) -0.0064(16) -0.0028(15)
C18 0.0332(17) 0.038(2) 0.042(2) 0.0043(16) 0.0080(15) -0.0042(14)
C8 0.060(2) 0.028(2) 0.046(2) -0.0016(16) 0.0056(17) 0.0052(16)
C31 0.0420(19) 0.033(2) 0.042(2) 0.0041(16) -0.0025(16) -0.0069(15)
C20 0.062(2) 0.034(2) 0.044(2) -0.0032(16) -0.0041(18) -0.0023(17)
C32 0.054(2) 0.046(2) 0.054(2) 0.0159(19) -0.0189(19) -0.0161(18)
C33 0.036(2) 0.050(2) 0.084(3) 0.008(2) -0.0161(19) -0.0114(17)
C21 0.054(2) 0.033(2) 0.062(3) 0.0143(18) 0.0106(19) 0.0051(17)
C22 0.047(2) 0.038(2) 0.069(3) 0.015(2) -0.0099(19) -0.0120(17)
C7 0.067(3) 0.055(3) 0.046(2) -0.004(2) 0.019(2) 0.012(2)
C5 0.073(3) 0.050(2) 0.033(2) 0.0065(17) -0.0066(18) 0.011(2)
C6 0.074(3) 0.048(2) 0.033(2) -0.0033(17) -0.0019(18) 0.002(2)
C28 0.048(2) 0.055(3) 0.067(3) 0.016(2) -0.012(2) -0.0242(19)
C29 0.060(2) 0.033(2) 0.063(3) -0.0023(18) -0.0142(19) -0.0143(17)
C4 0.110(4) 0.040(2) 0.036(2) 0.0035(18) 0.020(2) 0.003(2)
C34 0.061(3) 0.058(3) 0.056(3) 0.000(2) -0.014(2) -0.023(2)
C38 0.052(2) 0.102(4) 0.077(3) -0.023(3) -0.002(2) 0.040(3)
N3 0.0278(12) 0.0274(14) 0.0303(14) -0.0014(11) 0.0037(10) -0.0027(10)
N2 0.0250(12) 0.0315(15) 0.0320(14) 0.0028(11) 0.0016(10) -0.0008(10)
N1 0.0341(13) 0.0262(14) 0.0319(14) 0.0020(11) 0.0008(11) 0.0040(11)
N4 0.0275(13) 0.0331(15) 0.0386(15) -0.0014(12) 0.0013(11) 0.0041(12)
Cu1 0.02570(19) 0.0282(2) 0.0344(2) 0.00140(17) 0.00369(14) 0.00152(15)
P1A 0.059(5) 0.054(5) 0.048(4) 0.002(3) -0.003(3) 0.005(4)
F1A 0.069(3) 0.071(4) 0.076(4) 0.002(4) -0.007(3) 0.014(3)
F2A 0.095(3) 0.080(3) 0.069(3) -0.002(3) 0.004(3) -0.013(3)
F3A 0.074(3) 0.063(4) 0.054(3) -0.011(3) -0.005(3) 0.000(3)
F4A 0.089(3) 0.078(3) 0.064(3) 0.003(3) 0.006(3) -0.013(3)
F5A 0.106(3) 0.077(3) 0.065(3) 0.001(3) -0.013(3) -0.015(3)
F6A 0.083(3) 0.085(4) 0.087(4) -0.009(3) 0.007(3) 0.018(3)
P1B 0.041(2) 0.044(2) 0.0346(18) -0.0055(15) 0.0014(14) -0.0045(17)
F1B 0.079(2) 0.067(3) 0.068(3) -0.026(2) -0.007(2) 0.000(2)
F2B 0.095(3) 0.071(3) 0.064(2) 0.013(2) -0.003(2) -0.003(2)
F3B 0.064(2) 0.092(3) 0.071(3) 0.006(3) 0.008(2) 0.001(2)
F4B 0.098(3) 0.077(3) 0.065(2) 0.008(2) -0.012(2) 0.004(2)
F5B 0.073(3) 0.091(3) 0.081(3) -0.021(2) 0.019(2) 0.012(2)
F6B 0.113(3) 0.068(3) 0.062(3) 0.003(2) -0.023(2) -0.027(2)
P1C 0.063(6) 0.058(5) 0.054(6) -0.003(4) 0.005(4) 0.000(4)
F1C 0.089(4) 0.071(3) 0.065(4) -0.004(3) -0.002(3) -0.010(3)
F2C 0.098(3) 0.074(4) 0.063(3) 0.000(3) -0.013(3) -0.009(3)
F3C 0.068(4) 0.068(4) 0.060(4) 0.000(4) 0.002(3) 0.010(3)
F4C 0.080(3) 0.071(4) 0.060(3) -0.003(3) -0.009(3) 0.002(4)
F5C 0.079(4) 0.090(5) 0.083(4) -0.009(4) 0.014(4) 0.017(4)
F6C 0.092(3) 0.079(3) 0.071(3) 0.005(3) -0.008(3) -0.013(3)

loop_
_atom_type_symbol
_atom_type_description
_atom_type_scat_dispersion_real
_atom_type_scat_dispersion_imag
_atom_type_scat_source
C C 0.0033 0.0016 'International Tables Vol C Tables 4.2.6.8 and 6.1.1.4'
H H 0.0000 0.0000 'International Tables Vol C Tables 4.2.6.8 and 6.1.1.4'
Cl Cl 0.1484 0.1585 'International Tables Vol C Tables 4.2.6.8 and 6.1.1.4'
Cu Cu 0.3201 1.2651 'International Tables Vol C Tables 4.2.6.8 and 6.1.1.4'
F F 0.0171 0.0103 'International Tables Vol C Tables 4.2.6.8 and 6.1.1.4'
N N 0.0061 0.0033 'International Tables Vol C Tables 4.2.6.8 and 6.1.1.4'
P P 0.1023 0.0942 'International Tables Vol C Tables 4.2.6.8 and 6.1.1.4'

loop_
_geom_angle_atom_site_label_1
_geom_angle_atom_site_label_2
_geom_angle_atom_site_label_3
_geom_angle
C8 C9 C1 110.4(3)
N2 C12 C11 113.8(2)
C5 C10 C1 109.9(3)
C15 C14 C13 110.5(3)
C33 C27 C26 109.7(3)
C33 C27 C28 110.1(4)
C28 C27 C26 109.0(3)
C7 C3 C2 109.5(3)
C7 C3 C4 110.5(4)
C4 C3 C2 108.3(3)
N1 C11 C12 114.4(3)
C26 C25 C30 108.1(3)
C31 C25 C26 108.1(3)
C31 C25 C30 109.5(3)
N3 C25 C26 109.9(3)
N3 C25 C30 112.4(3)
N3 C25 C31 108.7(2)
C1 C2 C3 110.8(3)
N2 C23 C24 113.9(3)
N3 C35 C36 113.6(3)
N4 C37 C38 179.1(4)
C14 C13 C18 107.8(3)
C19 C13 C14 108.1(3)
C19 C13 C18 108.7(3)
N2 C13 C14 109.7(2)
N2 C13 C19 109.2(2)
N2 C13 C18 113.2(2)
C20 C19 C13 110.9(3)
N3 C24 C23 114.5(3)
N1 C36 C35 114.2(3)
C25 C26 C27 110.4(3)
C9 C1 C10 108.2(3)
C2 C1 C9 107.8(3)
C2 C1 C10 109.1(3)
N1 C1 C9 109.7(3)
N1 C1 C10 113.4(3)
N1 C1 C2 108.4(3)
C16 C17 C18 109.2(3)
C22 C17 C16 109.8(3)
C22 C17 C18 110.0(3)
C29 C30 C25 109.9(3)
C17 C16 C15 109.2(3)
C16 C15 C14 108.7(3)
C21 C15 C14 109.8(3)
C21 C15 C16 110.3(3)
C17 C18 C13 110.2(3)
C9 C8 C7 110.7(3)
C9 C8 C6 109.7(3)
C7 C8 C6 109.6(3)
C25 C31 C32 110.1(3)
C21 C20 C19 109.8(3)
C21 C20 C22 109.4(3)
C22 C20 C19 109.0(3)
C33 C32 C31 109.7(3)
C33 C32 C34 110.4(3)
C34 C32 C31 109.5(3)
C27 C33 C32 108.7(3)
C15 C21 C20 109.3(3)
C17 C22 C20 109.7(3)
C3 C7 C8 108.4(3)
C6 C5 C10 110.0(3)
C4 C5 C10 109.8(3)
C4 C5 C6 109.6(3)
C5 C6 C8 108.5(3)
C29 C28 C27 109.4(3)
C28 C29 C30 109.1(3)
C28 C29 C34 109.3(4)
C34 C29 C30 110.1(3)
C5 C4 C3 109.4(3)
C32 C34 C29 109.2(3)
C25 N3 Cu1 114.93(18)
C35 N3 C25 112.2(2)
C35 N3 C24 109.6(2)
C35 N3 Cu1 101.55(18)
C24 N3 C25 112.9(2)
C24 N3 Cu1 104.83(18)
C12 N2 C23 109.6(2)
C12 N2 C13 113.0(2)
C12 N2 Cu1 105.78(18)
C23 N2 C13 111.7(2)
C23 N2 Cu1 100.83(17)
C13 N2 Cu1 115.03(17)
C11 N1 C36 109.0(2)
C11 N1 C1 112.9(2)
C11 N1 Cu1 100.95(18)
C36 N1 C1 112.8(2)
C36 N1 Cu1 105.57(18)
C1 N1 Cu1 114.71(18)
C37 N4 Cu1 178.3(3)
N2 Cu1 N3 86.62(9)
N2 Cu1 N1 86.28(9)
N1 Cu1 N3 86.21(9)
N4 Cu1 N3 126.26(10)
N4 Cu1 N2 129.28(11)
N4 Cu1 N1 127.80(10)
F2A P1A F1A 90.0(2)
F2A P1A F3A 90.0(2)
F2A P1A F4A 179.6(3)
F2A P1A F5A 90.04(19)
F3A P1A F1A 89.54(18)
F4A P1A F1A 89.6(2)
F4A P1A F3A 90.01(19)
F5A P1A F1A 89.77(19)
F5A P1A F3A 179.3(3)
F5A P1A F4A 89.94(19)
F6A P1A F1A 179.6(3)
F6A P1A F2A 90.27(19)
F6A P1A F3A 90.09(19)
F6A P1A F4A 90.1(2)
F6A P1A F5A 90.6(2)
F1B P1B F3B 89.17(18)
F2B P1B F1B 90.12(18)
F2B P1B F3B 89.53(18)
F4B P1B F1B 89.73(17)
F4B P1B F2B 179.3(2)
F4B P1B F3B 89.83(18)
F5B P1B F1B 90.14(17)
F5B P1B F2B 90.01(18)
F5B P1B F3B 179.2(2)
F5B P1B F4B 90.63(18)
F5B P1B F6B 90.87(18)
F6B P1B F1B 178.9(2)
F6B P1B F2B 90.21(18)
F6B P1B F3B 89.82(18)
F6B P1B F4B 89.93(18)
F1C P1C F3C 89.75(19)
F2C P1C F1C 90.0(2)
F2C P1C F3C 89.8(2)
F4C P1C F1C 89.95(19)
F4C P1C F2C 179.7(3)
F4C P1C F3C 89.9(2)
F5C P1C F1C 90.2(2)
F5C P1C F2C 90.1(2)
F5C P1C F3C 179.9(3)
F5C P1C F4C 90.2(2)
F5C P1C F6C 90.3(2)
F6C P1C F1C 179.5(3)
F6C P1C F2C 90.0(2)
F6C P1C F3C 89.74(19)
F6C P1C F4C 90.0(2)

loop_
_geom_bond_atom_site_label_1
_geom_bond_atom_site_label_2
_geom_bond_distance
C9 C1 1.539(5)
C9 C8 1.515(5)
C12 C11 1.509(5)
C12 N2 1.494(4)
C10 C1 1.539(5)
C10 C5 1.534(5)
C14 C13 1.541(4)
C14 C15 1.538(5)
C27 C26 1.536(5)
C27 C33 1.512(6)
C27 C28 1.535(6)
C3 C2 1.541(5)
C3 C7 1.517(6)
C3 C4 1.538(6)
C11 N1 1.489(4)
C25 C26 1.535(5)
C25 C30 1.542(5)
C25 C31 1.527(5)
C25 N3 1.521(4)
C2 C1 1.530(5)
C23 C24 1.510(5)
C23 N2 1.496(4)
C35 C36 1.522(5)
C35 N3 1.491(4)
C37 C38 1.474(5)
C37 N4 1.127(4)
C13 C19 1.531(5)
C13 C18 1.543(4)
C13 N2 1.514(4)
C19 C20 1.530(5)
C24 N3 1.494(4)
C36 N1 1.496(4)
C1 N1 1.515(4)
C17 C16 1.522(5)
C17 C18 1.533(5)
C17 C22 1.513(6)
C30 C29 1.539(5)
C16 C15 1.528(5)
C15 C21 1.512(6)
C8 C7 1.526(6)
C8 C6 1.542(5)
C31 C32 1.538(5)
C20 C21 1.522(5)
C20 C22 1.527(6)
C32 C33 1.520(6)
C32 C34 1.523(6)
C5 C6 1.525(6)
C5 C4 1.520(6)
C28 C29 1.522(6)
C29 C34 1.526(6)
N3 Cu1 2.163(2)
N2 Cu1 2.148(2)
N1 Cu1 2.157(2)
N4 Cu1 1.882(3)
P1A F1A 1.593(3)
P1A F2A 1.586(3)
P1A F3A 1.590(3)
P1A F4A 1.588(3)
P1A F5A 1.586(3)
P1A F6A 1.582(3)
P1B F1B 1.591(3)
P1B F2B 1.589(3)
P1B F3B 1.596(3)
P1B F4B 1.584(3)
P1B F5B 1.576(3)
P1B F6B 1.582(3)
P1C F1C 1.588(3)
P1C F2C 1.587(3)
P1C F3C 1.592(3)
P1C F4C 1.586(3)
P1C F5C 1.583(3)
P1C F6C 1.586(3)

loop_
_platon_squeeze_void_nr
_platon_squeeze_void_average_x
_platon_squeeze_void_average_y
_platon_squeeze_void_average_z
_platon_squeeze_void_volume
_platon_squeeze_void_count_electrons
_platon_squeeze_void_content
1 -0.115 0.182 0.693 1210 438 ' '
